data_4064580
loop_
_publ_author_name
'Demir, Selvan'
'Mueller, Thomas J.'
'Ziller, Joseph W.'
'Evans, William J.'

_publ_section_title
;
 \s Bond Metathesis Reactivity of Allyl Scandium Metallocenes with
 Diphenyldichalcogenides, PhEEPh (E = S, Se, Te)
;
_journal_issue 11
_journal_name_full Organometallics
_journal_page_first 3083
_journal_paper_doi 10.1021/om2001876
_journal_volume 30
_journal_year 2011
_chemical_formula_sum 'C55 H70 S2 Sc2'
_chemical_formula_weight 885.15
_chemical_name_systematic
; 
 ? 
;
_space_group_IT_number 14
_symmetry_cell_setting monoclinic
_symmetry_space_group_name_Hall '-P 2yn'
_symmetry_space_group_name_H-M 'P 1 21/n 1'
_atom_sites_solution_hydrogens difmap
_atom_sites_solution_primary direct
_atom_sites_solution_secondary difmap
_audit_creation_method SHELXTL
_cell_angle_alpha 90.00
_cell_angle_beta 98.9859(6)
_cell_angle_gamma 90.00
_cell_formula_units_Z 2
_cell_length_a 9.1827(5)
_cell_length_b 15.5610(8)
_cell_length_c 16.4433(9)
_cell_measurement_reflns_used 9910
_cell_measurement_temperature 143(2)
_cell_measurement_theta_max 28.22
_cell_measurement_theta_min 2.39
_cell_volume 2320.8(2)
_computing_cell_refinement 'Bruker SMART'
_computing_data_collection 'Bruker SMART'
_computing_data_reduction 'Bruker SAINT'
_computing_molecular_graphics 'Bruker SHELXTL'
_computing_publication_material 'Bruker SHELXTL'
_computing_structure_refinement 'SHELXL-97 (Sheldrick, 2008)'
_computing_structure_solution 'SHELXS-97 (Sheldrick, 2008)'
_diffrn_ambient_temperature 143(2)
_diffrn_measured_fraction_theta_full 0.980
_diffrn_measured_fraction_theta_max 0.980
_diffrn_measurement_device_type 'CCD area detector'
_diffrn_measurement_method 'phi and omega scans'
_diffrn_radiation_monochromator graphite
_diffrn_radiation_source 'fine-focus sealed tube'
_diffrn_radiation_type MoK\a
_diffrn_radiation_wavelength 0.71073
_diffrn_reflns_av_R_equivalents 0.0232
_diffrn_reflns_av_sigmaI/netI 0.0180
_diffrn_reflns_limit_h_max 12
_diffrn_reflns_limit_h_min -12
_diffrn_reflns_limit_k_max 20
_diffrn_reflns_limit_k_min -20
_diffrn_reflns_limit_l_max 20
_diffrn_reflns_limit_l_min -21
_diffrn_reflns_number 26355
_diffrn_reflns_theta_full 27.88
_diffrn_reflns_theta_max 27.88
_diffrn_reflns_theta_min 1.81
_exptl_absorpt_coefficient_mu 0.419
_exptl_absorpt_correction_T_max 0.9109
_exptl_absorpt_correction_T_min 0.9054
_exptl_absorpt_correction_type numerical
_exptl_absorpt_process_details 'Bruker SADABS'
_exptl_crystal_colour yellow
_exptl_crystal_density_diffrn 1.267
_exptl_crystal_density_meas ?
_exptl_crystal_density_method 'not measured'
_exptl_crystal_description polyhedron
_exptl_crystal_F_000 948
_exptl_crystal_size_max 0.24
_exptl_crystal_size_mid 0.23
_exptl_crystal_size_min 0.23
_refine_diff_density_max 0.492
_refine_diff_density_min -0.217
_refine_diff_density_rms 0.064
_refine_ls_extinction_method none
_refine_ls_goodness_of_fit_ref 1.059
_refine_ls_hydrogen_treatment refall
_refine_ls_matrix_type full
_refine_ls_number_parameters 404
_refine_ls_number_reflns 5424
_refine_ls_number_restraints 2
_refine_ls_restrained_S_all 1.059
_refine_ls_R_factor_all 0.0391
_refine_ls_R_factor_gt 0.0346
_refine_ls_shift/su_max 0.002
_refine_ls_shift/su_mean 0.000
_refine_ls_structure_factor_coef Fsqd
_refine_ls_weighting_details 'calc w=1/[\s^2^(Fo^2^)+(0.0530P)^2^+1.2285P] where P=(Fo^2^+2Fc^2^)/3'
_refine_ls_weighting_scheme calc
_refine_ls_wR_factor_gt 0.0928
_refine_ls_wR_factor_ref 0.0963
_reflns_number_gt 4871
_reflns_number_total 5424
_reflns_threshold_expression >2sigma(I)
_cod_data_source_file om2001876_si_002.cif
_cod_data_source_block sd46
_cod_depositor_comments
;
The following automatic conversions were performed:

'_symmetry_cell_setting' value 'Monoclinic' changed to 'monoclinic'
according to /home/saulius/struct/CIF-dictionaries/cif_core.dic
dictionary named 'cif_core.dic' version 2.4.1 from 2010-06-29.

Automatic conversion script
Id: cif_fix_values 1715 2011-07-08 13:25:40Z adriana 

The following automatic conversions were performed:

'_exptl_crystal_density_meas' value 'none' was changed to '?' - the
value is perceived as not measured.

Automatic conversion script
Id: cif_fix_values 3008 2015-01-20 13:52:24Z robertas 
;
_cod_original_sg_symbol_H-M P2(1)/n
_cod_database_code 4064580

loop_
_symmetry_equiv_pos_as_xyz
'x, y, z'
'-x+1/2, y+1/2, -z+1/2'
'-x, -y, -z'
'x-1/2, -y-1/2, z-1/2'

loop_
_atom_site_label
_atom_site_type_symbol
_atom_site_fract_x
_atom_site_fract_y
_atom_site_fract_z
_atom_site_U_iso_or_equiv
_atom_site_adp_type
_atom_site_occupancy
_atom_site_symmetry_multiplicity
_atom_site_calc_flag
_atom_site_refinement_flags
Sc1 Sc 0.94834(3) 0.010207(16) 0.130420(15) 0.01369(8) Uani 1 1 d .
S1 S 1.01754(4) -0.09523(2) 0.01085(2) 0.01753(9) Uani 1 1 d .
C1 C 1.12088(15) -0.04298(9) 0.25418(8) 0.0184(3) Uani 1 1 d .
C2 C 1.21740(15) -0.01776(9) 0.19897(9) 0.0178(3) Uani 1 1 d .
C3 C 1.20355(15) 0.07243(9) 0.18716(8) 0.0175(3) Uani 1 1 d .
C4 C 1.09820(15) 0.10327(9) 0.23499(8) 0.0182(3) Uani 1 1 d .
C5 C 1.04963(16) 0.03179(9) 0.27668(9) 0.0183(3) Uani 1 1 d .
C6 C 1.11141(19) -0.12981(10) 0.29340(10) 0.0251(3) Uani 1 1 d .
C7 C 1.33138(17) -0.07275(11) 0.16792(10) 0.0228(3) Uani 1 1 d .
C8 C 1.30190(17) 0.12573(11) 0.14219(10) 0.0225(3) Uani 1 1 d .
C9 C 1.06036(19) 0.19530(10) 0.24998(10) 0.0248(3) Uani 1 1 d .
C10 C 0.69518(15) 0.07288(10) 0.10598(9) 0.0200(3) Uani 1 1 d .
C11 C 0.72020(15) 0.05354(10) 0.19113(9) 0.0203(3) Uani 1 1 d .
C12 C 0.73231(15) -0.03719(10) 0.19984(9) 0.0199(3) Uani 1 1 d .
C13 C 0.71395(15) -0.07398(10) 0.12030(9) 0.0189(3) Uani 1 1 d .
C14 C 0.69183(16) -0.00575(9) 0.06268(9) 0.0188(3) Uani 1 1 d .
C15 C 0.66497(18) 0.16064(11) 0.06919(11) 0.0262(3) Uani 1 1 d .
C16 C 0.7074(2) 0.11630(12) 0.25904(11) 0.0287(4) Uani 1 1 d .
C17 C 0.73457(19) -0.08639(12) 0.27866(10) 0.0275(3) Uani 1 1 d .
C18 C 0.70209(18) -0.16839(10) 0.10185(10) 0.0249(3) Uani 1 1 d .
C19 C 1.02359(15) -0.20821(9) 0.02432(9) 0.0180(3) Uani 1 1 d .
C20 C 1.08190(18) -0.24406(10) 0.10015(10) 0.0245(3) Uani 1 1 d .
C21 C 1.08282(18) -0.33217(11) 0.11239(10) 0.0266(3) Uani 1 1 d .
C22 C 1.0267(3) -0.38652(11) 0.04928(12) 0.0394(4) Uani 1 1 d .
C23 C 0.9702(3) -0.35187(12) -0.02704(13) 0.0534(7) Uani 1 1 d .
C24 C 0.9690(2) -0.26375(11) -0.03925(11) 0.0353(4) Uani 1 1 d .
C25 C 0.4716(5) 0.5377(3) 0.0004(2) 0.0383(9) Uani 0.50 1 d PD
C26 C 0.3680(3) 0.48897(18) -0.01196(13) 0.0578(7) Uani 1 1 d D
C27 C 0.3726(5) 0.3938(3) -0.0238(2) 0.0388(9) Uani 0.50 1 d PD
C28 C 0.5286(5) 0.36439(17) -0.01366(15) 0.0717(9) Uani 1 1 d D
C29 C 0.6303(5) 0.4125(4) -0.0003(2) 0.0506(12) Uani 0.50 1 d PD
H5A H 0.986(2) 0.0329(12) 0.3159(11) 0.021(4) Uiso 1 1 d .
H6A H 1.211(3) -0.1587(14) 0.3014(14) 0.043(6) Uiso 1 1 d .
H6B H 1.035(3) -0.1676(15) 0.2628(14) 0.045(6) Uiso 1 1 d .
H6C H 1.082(2) -0.1250(15) 0.3457(15) 0.044(6) Uiso 1 1 d .
H7A H 1.416(2) -0.0403(15) 0.1636(13) 0.036(5) Uiso 1 1 d .
H7B H 1.299(2) -0.0952(14) 0.1136(14) 0.040(6) Uiso 1 1 d .
H7C H 1.360(3) -0.1208(15) 0.2042(15) 0.047(6) Uiso 1 1 d .
H8A H 1.396(3) 0.0997(14) 0.1417(14) 0.041(6) Uiso 1 1 d .
H8B H 1.317(3) 0.1789(16) 0.1662(14) 0.047(6) Uiso 1 1 d .
H8C H 1.266(2) 0.1331(14) 0.0842(14) 0.040(6) Uiso 1 1 d .
H9A H 1.143(3) 0.2337(15) 0.2410(14) 0.048(6) Uiso 1 1 d .
H9B H 1.040(2) 0.2027(15) 0.3059(14) 0.045(6) Uiso 1 1 d .
H9C H 0.972(2) 0.2160(14) 0.2154(13) 0.038(6) Uiso 1 1 d .
H14A H 0.675(2) -0.0118(12) 0.0042(13) 0.028(5) Uiso 1 1 d .
H15A H 0.573(3) 0.1793(16) 0.0786(16) 0.056(7) Uiso 1 1 d .
H15B H 0.669(2) 0.1604(15) 0.0114(15) 0.045(6) Uiso 1 1 d .
H15C H 0.733(3) 0.2054(17) 0.0969(16) 0.056(7) Uiso 1 1 d .
H16A H 0.611(3) 0.1161(17) 0.2750(17) 0.063(8) Uiso 1 1 d .
H16B H 0.725(3) 0.174(2) 0.2427(19) 0.083(10) Uiso 1 1 d .
H16C H 0.771(3) 0.1107(17) 0.3060(17) 0.059(8) Uiso 1 1 d .
H17A H 0.637(3) -0.0933(15) 0.2938(15) 0.051(7) Uiso 1 1 d .
H17B H 0.794(3) -0.0635(16) 0.3227(16) 0.051(7) Uiso 1 1 d .
H17C H 0.769(3) -0.1450(17) 0.2769(15) 0.049(7) Uiso 1 1 d .
H18A H 0.608(3) -0.1879(14) 0.1132(13) 0.042(6) Uiso 1 1 d .
H18B H 0.781(2) -0.2018(14) 0.1367(13) 0.037(6) Uiso 1 1 d .
H18C H 0.705(2) -0.1808(14) 0.0429(14) 0.039(6) Uiso 1 1 d .
H20A H 1.124(2) -0.2081(13) 0.1443(13) 0.032(5) Uiso 1 1 d .
H21A H 1.127(2) -0.3538(13) 0.1646(13) 0.035(5) Uiso 1 1 d .
H22A H 1.027(3) -0.4447(17) 0.0585(15) 0.052(7) Uiso 1 1 d .
H23A H 0.935(3) -0.3880(19) -0.0729(19) 0.073(9) Uiso 1 1 d .
H24A H 0.929(3) -0.2397(15) -0.0905(15) 0.049(6) Uiso 1 1 d .

loop_
_atom_site_aniso_label
_atom_site_aniso_U_11
_atom_site_aniso_U_22
_atom_site_aniso_U_33
_atom_site_aniso_U_23
_atom_site_aniso_U_13
_atom_site_aniso_U_12
Sc1 0.01303(14) 0.01519(14) 0.01288(14) -0.00028(9) 0.00212(9) -0.00038(9)
S1 0.02270(18) 0.01480(17) 0.01570(17) 0.00027(12) 0.00496(13) 0.00021(12)
C1 0.0178(7) 0.0214(7) 0.0148(6) 0.0003(5) -0.0013(5) -0.0001(5)
C2 0.0147(6) 0.0216(7) 0.0158(6) -0.0015(5) -0.0015(5) 0.0003(5)
C3 0.0157(6) 0.0204(7) 0.0154(6) -0.0018(5) -0.0008(5) -0.0030(5)
C4 0.0179(6) 0.0203(7) 0.0153(6) -0.0030(5) -0.0006(5) -0.0018(5)
C5 0.0183(7) 0.0226(7) 0.0134(6) -0.0014(5) 0.0009(5) -0.0007(5)
C6 0.0298(8) 0.0230(8) 0.0224(8) 0.0048(6) 0.0042(6) 0.0014(6)
C7 0.0171(7) 0.0263(8) 0.0247(8) -0.0019(6) 0.0027(6) 0.0033(6)
C8 0.0198(7) 0.0254(8) 0.0222(7) -0.0017(6) 0.0035(6) -0.0062(6)
C9 0.0298(8) 0.0203(7) 0.0245(8) -0.0035(6) 0.0044(6) 0.0004(6)
C10 0.0132(6) 0.0247(7) 0.0225(7) 0.0012(6) 0.0046(5) 0.0020(5)
C11 0.0147(6) 0.0263(7) 0.0208(7) -0.0021(6) 0.0055(5) 0.0011(5)
C12 0.0144(6) 0.0273(7) 0.0184(7) 0.0026(6) 0.0043(5) -0.0022(5)
C13 0.0133(6) 0.0236(7) 0.0203(7) 0.0008(6) 0.0042(5) -0.0033(5)
C14 0.0135(6) 0.0253(7) 0.0175(7) 0.0012(5) 0.0019(5) -0.0010(5)
C15 0.0231(8) 0.0254(8) 0.0317(9) 0.0050(6) 0.0093(6) 0.0065(6)
C16 0.0251(8) 0.0374(9) 0.0250(8) -0.0090(7) 0.0078(7) 0.0035(7)
C17 0.0248(8) 0.0387(9) 0.0194(8) 0.0065(7) 0.0046(6) -0.0048(7)
C18 0.0248(8) 0.0232(7) 0.0276(8) 0.0007(6) 0.0066(6) -0.0061(6)
C19 0.0185(6) 0.0158(6) 0.0208(7) 0.0014(5) 0.0062(5) 0.0008(5)
C20 0.0280(8) 0.0238(8) 0.0206(7) 0.0016(6) 0.0001(6) -0.0036(6)
C21 0.0297(8) 0.0250(8) 0.0249(8) 0.0079(6) 0.0030(6) 0.0014(6)
C22 0.0627(13) 0.0171(8) 0.0360(10) 0.0039(7) 0.0010(9) 0.0036(8)
C23 0.102(2) 0.0201(9) 0.0307(10) -0.0068(8) -0.0138(11) 0.0030(10)
C24 0.0617(12) 0.0207(8) 0.0200(8) -0.0005(6) -0.0043(8) 0.0045(8)
C25 0.067(3) 0.0323(18) 0.0166(15) 0.0013(13) 0.0113(16) -0.0009(19)
C26 0.0703(17) 0.0825(18) 0.0238(10) 0.0133(10) 0.0168(10) 0.0267(14)
C27 0.055(2) 0.041(2) 0.0213(16) 0.0036(14) 0.0078(15) -0.0068(17)
C28 0.146(3) 0.0403(13) 0.0323(12) 0.0061(10) 0.0240(15) 0.0237(16)
C29 0.046(2) 0.083(4) 0.0228(18) 0.006(2) 0.0063(17) 0.030(2)

loop_
_atom_type_symbol
_atom_type_description
_atom_type_scat_dispersion_real
_atom_type_scat_dispersion_imag
_atom_type_scat_source
C C 0.0033 0.0016 'International Tables Vol C Tables 4.2.6.8 and 6.1.1.4'
H H 0.0000 0.0000 'International Tables Vol C Tables 4.2.6.8 and 6.1.1.4'
S S 0.1246 0.1234 'International Tables Vol C Tables 4.2.6.8 and 6.1.1.4'
Sc Sc 0.2519 0.3716 'International Tables Vol C Tables 4.2.6.8 and 6.1.1.4'

loop_
_geom_angle_atom_site_label_1
_geom_angle_atom_site_label_2
_geom_angle_atom_site_label_3
_geom_angle
_geom_angle_site_symmetry_1
_geom_angle_site_symmetry_3
Cnt1 Sc1 S1 111.9 . .
Cnt1 Sc1 S1' 112.6 . 3_755
Cnt2 Sc1 S1 109.9 . .
Cnt2 Sc1 S1' 108.0 . 3_755
Cnt1 Sc1 Cnt2 130.1 . .
C14 Sc1 C5 130.24(5) . .
C14 Sc1 C4 139.37(5) . .
C5 Sc1 C4 33.18(5) . .
C14 Sc1 C10 33.17(5) . .
C5 Sc1 C10 107.71(5) . .
C4 Sc1 C10 106.51(5) . .
C14 Sc1 C13 33.17(5) . .
C5 Sc1 C13 109.03(5) . .
C4 Sc1 C13 136.60(5) . .
C10 Sc1 C13 54.83(5) . .
C14 Sc1 C1 140.52(5) . .
C5 Sc1 C1 32.94(5) . .
C4 Sc1 C1 54.75(5) . .
C10 Sc1 C1 135.41(5) . .
C13 Sc1 C1 107.94(5) . .
C14 Sc1 C12 54.20(5) . .
C5 Sc1 C12 78.67(5) . .
C4 Sc1 C12 104.11(5) . .
C10 Sc1 C12 54.14(5) . .
C13 Sc1 C12 32.49(5) . .
C1 Sc1 C12 88.76(5) . .
C14 Sc1 C11 54.23(5) . .
C5 Sc1 C11 77.85(5) . .
C4 Sc1 C11 88.57(5) . .
C10 Sc1 C11 32.58(5) . .
C13 Sc1 C11 54.09(5) . .
C1 Sc1 C11 102.86(5) . .
C12 Sc1 C11 32.40(5) . .
C14 Sc1 C3 163.23(5) . .
C5 Sc1 C3 53.89(5) . .
C4 Sc1 C3 32.57(4) . .
C10 Sc1 C3 133.19(5) . .
C13 Sc1 C3 161.16(5) . .
C1 Sc1 C3 53.67(5) . .
C12 Sc1 C3 132.50(5) . .
C11 Sc1 C3 121.10(5) . .
C14 Sc1 C2 164.49(5) . .
C5 Sc1 C2 53.71(5) . .
C4 Sc1 C2 53.86(5) . .
C10 Sc1 C2 159.75(5) . .
C13 Sc1 C2 133.92(5) . .
C1 Sc1 C2 32.26(5) . .
C12 Sc1 C2 120.90(5) . .
C11 Sc1 C2 131.41(5) . .
C3 Sc1 C2 31.94(4) . .
C14 Sc1 S1 85.80(4) . .
C5 Sc1 S1 134.05(4) . .
C4 Sc1 S1 133.27(4) . .
C10 Sc1 S1 115.96(4) . .
C13 Sc1 S1 86.08(3) . .
C1 Sc1 S1 101.43(4) . .
C12 Sc1 S1 115.90(4) . .
C11 Sc1 S1 138.10(4) . .
C3 Sc1 S1 100.80(3) . .
C2 Sc1 S1 84.15(3) . .
C14 Sc1 S1 83.84(4) . 3_755
C5 Sc1 S1 133.48(4) . 3_755
C4 Sc1 S1 100.42(4) . 3_755
C10 Sc1 S1 84.35(3) . 3_755
C13 Sc1 S1 114.10(3) . 3_755
C1 Sc1 S1 134.86(4) . 3_755
C12 Sc1 S1 136.18(3) . 3_755
C11 Sc1 S1 114.53(4) . 3_755
C3 Sc1 S1 84.67(3) . 3_755
C2 Sc1 S1 102.90(3) . 3_755
S1 Sc1 S1 66.778(14) . 3_755
C19 S1 Sc1 121.07(5) . .
C19 S1 Sc1 125.52(5) . 3_755
Sc1 S1 Sc1 113.222(14) . 3_755
C5 C1 C2 107.51(13) . .
C5 C1 C6 124.55(14) . .
C2 C1 C6 127.28(14) . .
C5 C1 Sc1 71.45(8) . .
C2 C1 Sc1 76.64(8) . .
C6 C1 Sc1 124.79(10) . .
C1 C2 C3 108.01(12) . .
C1 C2 C7 126.71(13) . .
C3 C2 C7 124.68(13) . .
C1 C2 Sc1 71.09(8) . .
C3 C2 Sc1 73.45(8) . .
C7 C2 Sc1 128.06(10) . .
C2 C3 C4 108.18(12) . .
C2 C3 C8 124.39(13) . .
C4 C3 C8 126.79(13) . .
C2 C3 Sc1 74.61(8) . .
C4 C3 Sc1 70.59(8) . .
C8 C3 Sc1 127.78(9) . .
C5 C4 C3 107.21(12) . .
C5 C4 C9 124.83(13) . .
C3 C4 C9 127.36(13) . .
C5 C4 Sc1 72.27(8) . .
C3 C4 Sc1 76.84(8) . .
C9 C4 Sc1 123.37(10) . .
C1 C5 C4 109.07(13) . .
C1 C5 Sc1 75.61(8) . .
C4 C5 Sc1 74.55(8) . .
C14 C10 C11 107.55(13) . .
C14 C10 C15 126.59(14) . .
C11 C10 C15 125.67(14) . .
C14 C10 Sc1 71.89(8) . .
C11 C10 Sc1 75.78(8) . .
C15 C10 Sc1 121.95(10) . .
C10 C11 C12 107.99(13) . .
C10 C11 C16 125.29(15) . .
C12 C11 C16 125.79(14) . .
C10 C11 Sc1 71.64(8) . .
C12 C11 Sc1 73.77(8) . .
C16 C11 Sc1 128.89(10) . .
C13 C12 C11 108.23(12) . .
C13 C12 C17 125.12(15) . .
C11 C12 C17 125.67(14) . .
C13 C12 Sc1 72.02(8) . .
C11 C12 Sc1 73.83(8) . .
C17 C12 Sc1 128.84(10) . .
C12 C13 C14 107.41(13) . .
C12 C13 C18 125.31(14) . .
C14 C13 C18 126.90(14) . .
C12 C13 Sc1 75.49(8) . .
C14 C13 Sc1 71.59(8) . .
C18 C13 Sc1 124.08(10) . .
C10 C14 C13 108.81(13) . .
C10 C14 Sc1 74.94(8) . .
C13 C14 Sc1 75.24(8) . .
C24 C19 C20 117.86(14) . .
C24 C19 S1 121.54(12) . .
C20 C19 S1 120.59(12) . .
C21 C20 C19 121.23(15) . .
C22 C21 C20 120.40(15) . .
C21 C22 C23 119.07(17) . .
C24 C23 C22 120.54(18) . .
C23 C24 C19 120.88(16) . .
C26 C25 C29 79.3(4) . 3_665
C26 C25 C25 74.6(4) . 3_665
C29 C25 C25 153.6(7) 3_665 3_665
C26 C25 C26 125.0(3) . 3_665
C29 C25 C26 155.5(5) 3_665 3_665
C25 C25 C26 50.4(3) 3_665 3_665
C26 C25 C28 128.8(4) . 3_665
C29 C25 C28 49.5(3) 3_665 3_665
C25 C25 C28 156.2(6) 3_665 3_665
C26 C25 C28 106.0(4) 3_665 3_665
C26 C25 C27 176.7(3) . 3_665
C29 C25 C27 102.2(4) 3_665 3_665
C25 C25 C27 103.6(5) 3_665 3_665
C26 C25 C27 53.3(3) 3_665 3_665
C28 C25 C27 52.7(2) 3_665 3_665
C25 C26 C27 127.3(3) . .
C25 C26 C25 55.0(3) . 3_665
C27 C26 C25 72.4(3) . 3_665
C25 C26 C29 50.5(3) . 3_665
C27 C26 C29 177.8(3) . 3_665
C25 C26 C29 105.4(3) 3_665 3_665
C28 C27 C26 109.7(3) . .
C28 C27 C25 55.4(2) . 3_665
C26 C27 C25 54.3(2) . 3_665
C29 C28 C27 122.8(3) . .
C29 C28 C25 50.9(3) . 3_665
C27 C28 C25 71.9(3) . 3_665
C28 C29 C25 79.5(4) . 3_665
C28 C29 C26 129.7(4) . 3_665
C25 C29 C26 50.2(3) 3_665 3_665

loop_
_geom_bond_atom_site_label_1
_geom_bond_atom_site_label_2
_geom_bond_distance
_geom_bond_site_symmetry_2
Sc1 Cnt1 2.220 .
Sc1 Cnt2 2.202 .
Sc1 C14 2.4558(14) .
Sc1 C5 2.4624(14) .
Sc1 C4 2.4917(14) .
Sc1 C10 2.4950(14) .
Sc1 C13 2.5029(14) .
Sc1 C1 2.5158(14) .
Sc1 C12 2.5475(14) .
Sc1 C11 2.5482(14) .
Sc1 C3 2.5724(14) .
Sc1 C2 2.5874(14) .
Sc1 S1 2.7114(4) .
Sc1 S1 2.7335(4) 3_755
S1 C19 1.7718(14) .
S1 Sc1 2.7334(4) 3_755
C1 C5 1.412(2) .
C1 C2 1.420(2) .
C1 C6 1.505(2) .
C2 C3 1.420(2) .
C2 C7 1.502(2) .
C3 C4 1.422(2) .
C3 C8 1.503(2) .
C4 C5 1.415(2) .
C4 C9 1.503(2) .
C10 C14 1.414(2) .
C10 C11 1.415(2) .
C10 C15 1.502(2) .
C11 C12 1.422(2) .
C11 C16 1.502(2) .
C12 C13 1.413(2) .
C12 C17 1.503(2) .
C13 C14 1.416(2) .
C13 C18 1.501(2) .
C19 C24 1.388(2) .
C19 C20 1.394(2) .
C20 C21 1.386(2) .
C21 C22 1.375(3) .
C22 C23 1.390(3) .
C23 C24 1.386(3) .
C25 C26 1.209(5) .
C25 C29 1.215(6) 3_665
C25 C25 1.285(8) 3_665
C25 C26 1.513(6) 3_665
C25 C28 1.539(5) 3_665
C25 C27 1.777(6) 3_665
C26 C27 1.495(5) .
C26 C25 1.513(6) 3_665
C26 C29 1.546(6) 3_665
C27 C28 1.488(6) .
C27 C25 1.777(6) 3_665
C28 C29 1.191(6) .
C28 C25 1.539(5) 3_665
C29 C25 1.215(6) 3_665
C29 C26 1.546(6) 3_665
